data_2212359
loop_
_publ_author_name
'Dan Xu'
'Bao-Kuan Zhou'

_publ_section_title
;
 Sodium 3-chloro-2-hydroxyethanesulfonate hemihydrate
;
_journal_coeditor_code SG2100
_journal_issue 2
_journal_name_full 'Acta Crystallographica Section E'
_journal_page_first m337
_journal_page_last m338
_journal_paper_doi 10.1107/S1600536806054924
_journal_volume 63
_journal_year 2007
_chemical_formula_iupac 'Na +, C3 H6 Cl Na O4 S -, 0.5H2 O1'
_chemical_formula_moiety 'Na +, C3 H6 Cl Na O4 S -, 0.5H2 O1'
_chemical_formula_sum 'C3 H7 Cl Na O4.5 S'
_chemical_formula_weight 205.59
_chemical_melting_point 533
_chemical_name_systematic
;
Sodium 2-chloro-2-hydroxyethanesulfonate hemihydrate
;
_space_group_IT_number 15
_symmetry_cell_setting monoclinic
_symmetry_space_group_name_Hall '-C 2yc'
_symmetry_space_group_name_H-M 'C 1 2/c 1'
_atom_sites_solution_hydrogens geom
_atom_sites_solution_primary direct
_atom_sites_solution_secondary difmap
_audit_creation_method SHELXL-97
_cell_angle_alpha 90.00
_cell_angle_beta 101.67(3)
_cell_angle_gamma 90.00
_cell_formula_units_Z 8
_cell_length_a 28.523(6)
_cell_length_b 5.2756(11)
_cell_length_c 10.722(2)
_cell_measurement_reflns_used 2428
_cell_measurement_temperature 293(2)
_cell_measurement_theta_max 27.9
_cell_measurement_theta_min 1.9
_cell_volume 1580.1(6)
_computing_cell_refinement CrystalClear
_computing_data_collection 'CrystalClear (Rigaku/MSC, 2005)'
_computing_data_reduction CrystalClear
_computing_molecular_graphics 'SHELXTL (Bruker, 2001)'
_computing_publication_material 'CrystalStructure (Rigaku/MSC, 2005)'
_computing_structure_refinement 'SHELXL97 (Sheldrick, 1997)'
_computing_structure_solution 'SHELXS97 (Sheldrick, 1997)'
_diffrn_ambient_temperature 293(2)
_diffrn_detector_area_resol_mean 7.31
_diffrn_measured_fraction_theta_full 0.990
_diffrn_measured_fraction_theta_max 0.990
_diffrn_measurement_device_type 'Rigaku Saturn'
_diffrn_measurement_method \w
_diffrn_radiation_monochromator confocal
_diffrn_radiation_source 'Rotating anode'
_diffrn_radiation_type MoK\a
_diffrn_radiation_wavelength 0.71073
_diffrn_reflns_av_R_equivalents 0.0361
_diffrn_reflns_av_sigmaI/netI 0.0382
_diffrn_reflns_limit_h_max 37
_diffrn_reflns_limit_h_min -37
_diffrn_reflns_limit_k_max 6
_diffrn_reflns_limit_k_min -6
_diffrn_reflns_limit_l_max 13
_diffrn_reflns_limit_l_min -14
_diffrn_reflns_number 8844
_diffrn_reflns_theta_full 27.87
_diffrn_reflns_theta_max 27.87
_diffrn_reflns_theta_min 2.92
_exptl_absorpt_coefficient_mu 0.765
_exptl_absorpt_correction_T_max 0.873
_exptl_absorpt_correction_T_min 0.737
_exptl_absorpt_correction_type multi-scan
_exptl_absorpt_process_details '(Jacobson, 1998)'
_exptl_crystal_colour colorless
_exptl_crystal_density_diffrn 1.728
_exptl_crystal_density_method 'not measured'
_exptl_crystal_description block
_exptl_crystal_F_000 840
_exptl_crystal_size_max 0.26
_exptl_crystal_size_mid 0.20
_exptl_crystal_size_min 0.18
_refine_diff_density_max 0.635
_refine_diff_density_min -0.720
_refine_ls_extinction_coef 0.0057(17)
_refine_ls_extinction_expression Fc^*^=kFc[1+0.001xFc^2^\l^3^/sin(2\q)]^-1/4^
_refine_ls_extinction_method SHELXL97
_refine_ls_goodness_of_fit_ref 1.062
_refine_ls_hydrogen_treatment mixed
_refine_ls_matrix_type full
_refine_ls_number_parameters 105
_refine_ls_number_reflns 1860
_refine_ls_number_restraints 0
_refine_ls_restrained_S_all 1.062
_refine_ls_R_factor_all 0.0454
_refine_ls_R_factor_gt 0.0398
_refine_ls_shift/su_max 0.001
_refine_ls_shift/su_mean 0.000
_refine_ls_structure_factor_coef Fsqd
_refine_ls_weighting_details 'calc w=1/[\s^2^(Fo^2^)+(0.0564P)^2^+1.454P] where P=(Fo^2^+2Fc^2^)/3'
_refine_ls_weighting_scheme calc
_refine_ls_wR_factor_gt 0.1017
_refine_ls_wR_factor_ref 0.1053
_reflns_number_gt 1583
_reflns_number_total 1860
_reflns_threshold_expression I>2/s(I)
_cod_data_source_file sg2100.cif
_cod_data_source_block I
_cod_depositor_comments
;
The following automatic conversions were performed:

'_chemical_melting_point' value '533K' was changed to '533' - the
value should be numeric and without a unit designator.

Automatic conversion script
Id: cif_fix_values 1646 2011-03-28 12:23:43Z adriana 

The following automatic conversions were performed:

'_chemical_melting_point' value '533K' was changed to '533' - the
value should be numeric and without a unit designator.

Automatic conversion script
Id: cif_fix_values 1715 2011-07-08 13:25:40Z adriana 
;
_cod_original_sg_symbol_Hall -C2yc
_cod_original_sg_symbol_H-M 'C 2/c'
_cod_original_formula_sum 'C3 H7 Cl Na O4.50 S'
_cod_database_code 2212359
_cod_database_fobs_code 2212359

loop_
_symmetry_equiv_pos_as_xyz
'x, y, z'
'-x, y, -z+1/2'
'x+1/2, y+1/2, z'
'-x+1/2, y+1/2, -z+1/2'
'-x, -y, -z'
'x, -y, z-1/2'
'-x+1/2, -y+1/2, -z'
'x+1/2, -y+1/2, z-1/2'

loop_
_atom_site_type_symbol
_atom_site_label
_atom_site_fract_x
_atom_site_fract_y
_atom_site_fract_z
_atom_site_U_iso_or_equiv
_atom_site_adp_type
_atom_site_calc_flag
_atom_site_refinement_flags
_atom_site_occupancy
Na Na1 0.04324(3) -0.38452(14) 0.13147(7) 0.0268(2) Uani d . 1
Cl Cl1 0.21619(3) 0.3365(2) 0.35278(8) 0.0888(4) Uani d . 1
S S1 0.073971(16) 0.11717(8) -0.05974(4) 0.02227(18) Uani d . 1
O O1 0.07721(6) -0.1347(3) -0.00417(15) 0.0354(4) Uani d . 1
O O2 0.07025(6) 0.1040(3) -0.19796(13) 0.0352(4) Uani d . 1
O O3 0.03640(5) 0.2725(3) -0.02573(13) 0.0315(4) Uani d . 1
O O4 0.11063(5) 0.3325(3) 0.21177(14) 0.0327(4) Uani d . 1
C C1 0.12932(7) 0.2699(4) 0.00120(19) 0.0299(4) Uani d . 1
H H1A 0.1537 0.2004 -0.0403 0.036 Uiso calc R 1
H H1B 0.1262 0.4491 -0.0191 0.036 Uiso calc R 1
C C2 0.14554(7) 0.2386(4) 0.14615(19) 0.0327(5) Uani d . 1
H H2 0.1516 0.0591 0.1668 0.039 Uiso calc R 1
C C3 0.19114(9) 0.3884(7) 0.1884(3) 0.0589(8) Uani d . 1
H H3A 0.1844 0.5675 0.1743 0.071 Uiso calc R 1
H H3B 0.2142 0.3390 0.1377 0.071 Uiso calc R 1
O O5 0.0000 -0.6449(4) 0.2500 0.0387(5) Uani d S 1
H H4 0.0982(11) 0.205(6) 0.250(3) 0.055(8) Uiso d . 1
H H5A 0.0190(18) -0.742(10) 0.297(5) 0.15(2) Uiso d . 1

loop_
_atom_site_aniso_label
_atom_site_aniso_U_11
_atom_site_aniso_U_22
_atom_site_aniso_U_33
_atom_site_aniso_U_12
_atom_site_aniso_U_13
_atom_site_aniso_U_23
Na1 0.0319(4) 0.0260(4) 0.0233(4) 0.0014(3) 0.0073(3) 0.0004(3)
Cl1 0.0482(4) 0.1541(10) 0.0530(5) 0.0246(5) -0.0162(3) -0.0250(5)
S1 0.0288(3) 0.0188(3) 0.0198(3) 0.00104(16) 0.00645(17) -0.00043(16)
O1 0.0494(9) 0.0217(8) 0.0383(9) 0.0000(6) 0.0160(7) 0.0066(6)
O2 0.0534(9) 0.0332(9) 0.0189(7) 0.0041(7) 0.0070(6) -0.0014(6)
O3 0.0278(7) 0.0327(8) 0.0335(8) 0.0052(6) 0.0051(6) -0.0078(6)
O4 0.0335(8) 0.0372(9) 0.0281(8) 0.0022(6) 0.0083(6) 0.0016(6)
C1 0.0274(9) 0.0333(11) 0.0306(11) -0.0022(8) 0.0099(8) 0.0002(8)
C2 0.0293(10) 0.0362(12) 0.0321(11) 0.0060(9) 0.0048(8) -0.0007(9)
C3 0.0315(12) 0.092(2) 0.0496(15) -0.0087(13) 0.0005(11) -0.0109(15)
O5 0.0435(13) 0.0259(11) 0.0516(15) 0.000 0.0209(11) 0.000

loop_
_atom_type_symbol
_atom_type_description
_atom_type_scat_dispersion_real
_atom_type_scat_dispersion_imag
_atom_type_scat_source
C C 0.0033 0.0016 'International Tables Vol C Tables 4.2.6.8 and 6.1.1.4'
H H 0.0000 0.0000 'International Tables Vol C Tables 4.2.6.8 and 6.1.1.4'
O O 0.0106 0.0060 'International Tables Vol C Tables 4.2.6.8 and 6.1.1.4'
Na Na 0.0362 0.0249 'International Tables Vol C Tables 4.2.6.8 and 6.1.1.4'
S S 0.1246 0.1234 'International Tables Vol C Tables 4.2.6.8 and 6.1.1.4'
Cl Cl 0.1484 0.1585 'International Tables Vol C Tables 4.2.6.8 and 6.1.1.4'

loop_
_geom_angle_atom_site_label_1
_geom_angle_atom_site_label_2
_geom_angle_atom_site_label_3
_geom_angle_site_symmetry_1
_geom_angle_site_symmetry_3
_geom_angle
_geom_angle_publ_flag
O1 Na1 O2 . 6_556 91.00(6) yes
O1 Na1 O5 . . 172.96(5) yes
O2 Na1 O5 6_556 . 94.10(6) yes
O1 Na1 O3 . 5 92.26(6) yes
O2 Na1 O3 6_556 5 109.98(6) yes
O5 Na1 O3 . 5 81.43(5) yes
O1 Na1 O4 . 1_545 99.75(6) yes
O2 Na1 O4 6_556 1_545 89.98(6) yes
O5 Na1 O4 . 1_545 85.13(6) yes
O3 Na1 O4 5 1_545 156.57(6) yes
O1 Na1 O3 . 1_545 88.48(6) yes
O2 Na1 O3 6_556 1_545 164.55(6) yes
O5 Na1 O3 . 1_545 87.90(6) yes
O3 Na1 O3 5 1_545 85.47(6) yes
O4 Na1 O3 1_545 1_545 74.91(6) yes
O1 Na1 Na1 . 5_545 90.48(5) ?
O2 Na1 Na1 6_556 5_545 153.32(6) ?
O5 Na1 Na1 . 5_545 82.79(3) ?
O3 Na1 Na1 5 5_545 43.33(4) ?
O4 Na1 Na1 1_545 5_545 115.99(5) ?
O3 Na1 Na1 1_545 5_545 42.13(4) ?
O1 Na1 Na1 . 2 144.40(4) ?
O2 Na1 Na1 6_556 2 69.11(4) ?
O5 Na1 Na1 . 2 35.28(5) ?
O3 Na1 Na1 5 2 69.09(5) ?
O4 Na1 Na1 1_545 2 109.10(5) ?
O3 Na1 Na1 1_545 2 118.48(4) ?
Na1 Na1 Na1 5_545 2 95.06(4) ?
O1 S1 O3 . . 113.72(9) ?
O1 S1 O2 . . 110.93(9) ?
O3 S1 O2 . . 111.98(9) ?
O1 S1 C1 . . 106.64(10) ?
O3 S1 C1 . . 107.33(9) ?
O2 S1 C1 . . 105.71(10) ?
S1 O1 Na1 . . 141.16(10) ?
S1 O2 Na1 . 6 134.43(9) ?
S1 O3 Na1 . 5 134.14(9) ?
S1 O3 Na1 . 1_565 128.91(8) ?
Na1 O3 Na1 5 1_565 94.53(6) ?
C2 O4 Na1 . 1_565 128.16(12) ?
C2 O4 H4 . . 110(2) ?
Na1 O4 H4 1_565 . 105.3(19) ?
C2 C1 S1 . . 112.75(14) ?
C2 C1 H1A . . 109.0 ?
S1 C1 H1A . . 109.0 ?
C2 C1 H1B . . 109.0 ?
S1 C1 H1B . . 109.0 ?
H1A C1 H1B . . 107.8 ?
O4 C2 C3 . . 108.45(19) ?
O4 C2 C1 . . 111.44(16) ?
C3 C2 C1 . . 108.18(19) ?
O4 C2 H2 . . 109.6 ?
C3 C2 H2 . . 109.6 ?
C1 C2 H2 . . 109.6 ?
C2 C3 Cl1 . . 111.4(2) ?
C2 C3 H3A . . 109.3 ?
Cl1 C3 H3A . . 109.3 ?
C2 C3 H3B . . 109.3 ?
Cl1 C3 H3B . . 109.3 ?
H3A C3 H3B . . 108.0 ?
Na1 O5 Na1 2 . 109.45(10) ?
Na1 O5 H5A 2 . 112(4) ?
Na1 O5 H5A . . 109(4) ?

loop_
_geom_bond_atom_site_label_1
_geom_bond_atom_site_label_2
_geom_bond_site_symmetry_2
_geom_bond_distance
_geom_bond_publ_flag
Na1 O1 . 2.3152(17) yes
Na1 O2 6_556 2.3575(17) yes
Na1 O5 . 2.3785(15) yes
Na1 O3 5 2.3986(17) yes
Na1 O4 1_545 2.4486(18) yes
Na1 O3 1_545 2.4536(16) yes
Na1 Na1 5_545 3.5642(19) yes
Na1 Na1 2 3.8834(18) yes
Cl1 C3 . 1.784(3) yes
S1 O1 . 1.4518(15) ?
S1 O3 . 1.4528(14) ?
S1 O2 . 1.4659(15) ?
S1 C1 . 1.775(2) ?
O2 Na1 6 2.3575(17) ?
O3 Na1 5 2.3986(17) ?
O3 Na1 1_565 2.4536(16) ?
O4 C2 . 1.420(2) ?
O4 Na1 1_565 2.4486(18) ?
O4 H4 . 0.90(3) ?
C1 C2 . 1.538(3) yes
C1 H1A . 0.9700 ?
C1 H1B . 0.9700 ?
C2 C3 . 1.511(3) yes
C2 H2 . 0.9800 ?
C3 H3A . 0.9700 ?
C3 H3B . 0.9700 ?
O5 Na1 2 2.3785(15) ?
O5 H5A . 0.84(5) ?

loop_
_geom_hbond_atom_site_label_D
_geom_hbond_atom_site_label_H
_geom_hbond_atom_site_label_A
_geom_hbond_site_symmetry_A
_geom_hbond_distance_DH
_geom_hbond_distance_HA
_geom_hbond_distance_DA
_geom_hbond_angle_DHA
O5 H5A O1 6_546 0.84(5) 2.51(4) 3.286(2) 155(5)
O5 H5A O2 6_546 0.84(5) 2.40(5) 3.121(2) 145(5)
O4 H4 O2 6_556 0.90(3) 1.94(3) 2.832(2) 169(3)

loop_
_geom_torsion_atom_site_label_1
_geom_torsion_atom_site_label_2
_geom_torsion_atom_site_label_3
_geom_torsion_atom_site_label_4
_geom_torsion_site_symmetry_1
_geom_torsion_site_symmetry_4
_geom_torsion
O3 S1 O1 Na1 . . -2.66(18)
O2 S1 O1 Na1 . . -129.93(15)
C1 S1 O1 Na1 . . 115.43(15)
O2 Na1 O1 S1 6_556 . -62.86(16)
O5 Na1 O1 S1 . . 73.5(6)
O3 Na1 O1 S1 5 . 47.19(16)
O4 Na1 O1 S1 1_545 . -153.01(15)
O3 Na1 O1 S1 1_545 . 132.59(16)
Na1 Na1 O1 S1 5_545 . 90.50(16)
Na1 Na1 O1 S1 2 . -8.9(2)
O1 S1 O2 Na1 . 6 159.96(12)
O3 S1 O2 Na1 . 6 31.73(16)
C1 S1 O2 Na1 . 6 -84.83(15)
O1 S1 O3 Na1 . 5 -100.08(13)
O2 S1 O3 Na1 . 5 26.65(16)
C1 S1 O3 Na1 . 5 142.22(12)
O1 S1 O3 Na1 . 1_565 102.23(12)
O2 S1 O3 Na1 . 1_565 -131.04(11)
C1 S1 O3 Na1 . 1_565 -15.46(14)
O1 S1 C1 C2 . . -46.82(17)
O3 S1 C1 C2 . . 75.40(17)
O2 S1 C1 C2 . . -164.94(14)
Na1 O4 C2 C3 1_565 . 102.2(2)
Na1 O4 C2 C1 1_565 . -16.7(2)
S1 C1 C2 O4 . . -57.5(2)
S1 C1 C2 C3 . . -176.61(17)
O4 C2 C3 Cl1 . . 65.2(2)
C1 C2 C3 Cl1 . . -173.78(17)
O1 Na1 O5 Na1 . 2 -92.3(6)
O2 Na1 O5 Na1 6_556 2 43.93(4)
O3 Na1 O5 Na1 5 2 -65.68(4)
O4 Na1 O5 Na1 1_545 2 133.57(5)
O3 Na1 O5 Na1 1_545 2 -151.41(4)
Na1 Na1 O5 Na1 5_545 2 -109.43(3)
